data_7028905
loop_
_publ_author_name
'Orthaber, Andreas'
'Karnahl, Michael'
'Tschierlei, Stefanie'
'Streich, Daniel'
'Stein, Matthias'
'Ott, Sascha'

_publ_section_title
;
 Coordination and conformational isomers in mononuclear iron complexes
 with pertinence to the [FeFe] hydrogenase active site.
;
_journal_issue 11
_journal_name_full 'Dalton transactions (Cambridge, England : 2003)'
_journal_page_first 4537
_journal_page_last 4549
_journal_paper_doi 10.1039/c3dt53268b
_journal_volume 43
_journal_year 2014
_chemical_compound_source 'Synthesized by the authors. See text'
_chemical_formula_sum 'C35 H32 Fe N2 O P2 S2'
_chemical_formula_weight 678.54
_chemical_name_systematic
; 
 ? 
;
_space_group_IT_number 14
_symmetry_cell_setting monoclinic
_symmetry_space_group_name_Hall '-P 2yn'
_symmetry_space_group_name_H-M 'P 1 21/n 1'
_atom_sites_solution_hydrogens geom
_atom_sites_solution_primary direct
_atom_sites_solution_secondary difmap
_audit_creation_method SHELXL-97
_cell_angle_alpha 90
_cell_angle_beta 98.062(1)
_cell_angle_gamma 90
_cell_formula_units_Z 4
_cell_length_a 10.4473(5)
_cell_length_b 17.7556(9)
_cell_length_c 17.6965(9)
_cell_measurement_reflns_used 10445
_cell_measurement_temperature 100
_cell_measurement_theta_max 28.82
_cell_measurement_theta_min 2.28
_cell_volume 3250.2(3)
_computing_cell_refinement 'SAINT V7.68A(Bruker AXS, )'
_computing_data_collection 'APEX2  (Bruker AXS, 1)'
_computing_data_reduction 'SAINT V7.68A(Bruker AXS, )'
_computing_molecular_graphics 'SHELXTL v6.12 (Bruker AXS, 2001)'
_computing_publication_material 'UdMX (Maris, 2004)'
_computing_structure_refinement 'SHELXL97 (Sheldrick, 2008)'
_computing_structure_solution 'SHELXS97 (Sheldrick, 2008)'
_diffrn_ambient_temperature 100
_diffrn_detector_area_resol_mean 8.3
_diffrn_measured_fraction_theta_full 0.956
_diffrn_measured_fraction_theta_max 0.956
_diffrn_measurement_device_type 'Bruker APEX II'
_diffrn_measurement_method \w
_diffrn_radiation_monochromator Graphite
_diffrn_radiation_source 'X-ray sealed tube'
_diffrn_radiation_type MoK\a
_diffrn_radiation_wavelength 0.71073
_diffrn_reflns_av_R_equivalents 0.057
_diffrn_reflns_av_sigmaI/netI 0.0655
_diffrn_reflns_limit_h_max 15
_diffrn_reflns_limit_h_min -15
_diffrn_reflns_limit_k_max 25
_diffrn_reflns_limit_k_min -23
_diffrn_reflns_limit_l_max 25
_diffrn_reflns_limit_l_min -25
_diffrn_reflns_number 62319
_diffrn_reflns_theta_full 31.11
_diffrn_reflns_theta_max 31.11
_diffrn_reflns_theta_min 1.63
_exptl_absorpt_coefficient_mu 0.722
_exptl_absorpt_correction_T_max 0.9104
_exptl_absorpt_correction_T_min 0.8426
_exptl_absorpt_correction_type multi-scan
_exptl_absorpt_process_details 'Sadabs (Sheldrick, 1996)'
_exptl_crystal_colour red
_exptl_crystal_density_diffrn 1.387
_exptl_crystal_density_method 'not measured'
_exptl_crystal_description plate
_exptl_crystal_F_000 1408
_exptl_crystal_size_max 0.33
_exptl_crystal_size_mid 0.25
_exptl_crystal_size_min 0.13
_refine_diff_density_max 1.396
_refine_diff_density_min -0.364
_refine_diff_density_rms 0.079
_refine_ls_extinction_method none
_refine_ls_goodness_of_fit_ref 0.967
_refine_ls_hydrogen_treatment constr
_refine_ls_matrix_type full
_refine_ls_number_parameters 388
_refine_ls_number_reflns 9995
_refine_ls_number_restraints 0
_refine_ls_restrained_S_all 0.967
_refine_ls_R_factor_all 0.0711
_refine_ls_R_factor_gt 0.0418
_refine_ls_shift/su_max 0.001
_refine_ls_shift/su_mean 0.000
_refine_ls_structure_factor_coef Fsqd
_refine_ls_weighting_details 'calc w=1/[\s^2^(Fo^2^)+(0.0611P)^2^] where P=(Fo^2^+2Fc^2^)/3'
_refine_ls_weighting_scheme calc
_refine_ls_wR_factor_gt 0.1100
_refine_ls_wR_factor_ref 0.1183
_reflns_number_gt 6633
_reflns_number_total 9995
_reflns_threshold_expression I>2\s(I)
_cod_data_source_file c3dt53268b.txt
_cod_data_source_block smp11
_cod_depositor_comments
;
The following automatic conversions were performed:

'_symmetry_cell_setting' value 'Monoclinic' changed to 'monoclinic'
according to
/usr/data/users/saulius/automatic-downloads/current/RSC/lib/dictionaries/cif_core.dic
dictionary named 'cif_core.dic' version 2.4.2 from
2011-04-26.

'_geom_bond_publ_flag' value 'Y' changed to 'y'
according to
/usr/data/users/saulius/automatic-downloads/current/RSC/lib/dictionaries/cif_core.dic
dictionary named 'cif_core.dic' version 2.4.2 from 2011-04-26 (50
times).

'_geom_angle_publ_flag' value 'Y' changed to 'y' according
to
/usr/data/users/saulius/automatic-downloads/current/RSC/lib/dictionaries/cif_core.dic
dictionary named 'cif_core.dic' version 2.4.2 from 2011-04-26 (77
times).

'_geom_torsion_publ_flag' value 'Y' changed to 'y' according
to
/usr/data/users/saulius/automatic-downloads/current/RSC/lib/dictionaries/cif_core.dic
dictionary named 'cif_core.dic' version 2.4.2 from 2011-04-26 (123
times).

Automatic conversion script
Id: cif_fix_values 2281 2013-09-26 08:29:07Z andrius 
;
_cod_original_sg_symbol_H-M P21/n
_cod_database_code 7028905

loop_
_symmetry_equiv_pos_as_xyz
'x, y, z'
'-x+1/2, y+1/2, -z+1/2'
'-x, -y, -z'
'x-1/2, -y-1/2, z-1/2'

loop_
_atom_site_label
_atom_site_type_symbol
_atom_site_fract_x
_atom_site_fract_y
_atom_site_fract_z
_atom_site_U_iso_or_equiv
_atom_site_adp_type
_atom_site_occupancy
_atom_site_symmetry_multiplicity
_atom_site_calc_flag
_atom_site_refinement_flags
Fe1 Fe 0.19051(3) 0.072205(17) 0.821803(16) 0.01716(8) Uani 1 1 d .
P1 P 0.21563(5) -0.03981(3) 0.77688(3) 0.01755(12) Uani 1 1 d .
P2 P 0.00949(5) 0.02475(3) 0.84207(3) 0.01813(12) Uani 1 1 d .
S1 S 0.30249(6) 0.04012(3) 0.93244(3) 0.02413(13) Uani 1 1 d .
S2 S 0.24597(6) 0.18851(3) 0.84582(3) 0.02349(13) Uani 1 1 d .
N1 N -0.01823(16) -0.01185(11) 0.68796(10) 0.0202(4) Uani 1 1 d .
N2 N 0.06856(17) -0.12561(10) 0.86105(10) 0.0211(4) Uani 1 1 d .
O1 O 0.10550(18) 0.14234(10) 0.67480(10) 0.0377(4) Uani 1 1 d .
C1 C 0.1322(2) 0.10960(13) 0.73096(12) 0.0234(5) Uani 1 1 d .
C2 C 0.3585(2) 0.12341(13) 0.97670(12) 0.0215(5) Uani 1 1 d .
C3 C 0.4299(2) 0.12509(14) 1.05046(13) 0.0273(5) Uani 1 1 d .
H3 H 0.4483 0.0796 1.0781 0.033 Uiso 1 1 calc R
C4 C 0.4731(2) 0.19297(15) 1.08239(14) 0.0313(6) Uani 1 1 d .
H4 H 0.5213 0.1938 1.1321 0.038 Uiso 1 1 calc R
C5 C 0.4470(2) 0.26019(15) 1.04269(15) 0.0340(6) Uani 1 1 d .
H5 H 0.4773 0.3064 1.0656 0.041 Uiso 1 1 calc R
C6 C 0.3773(2) 0.26010(14) 0.97021(14) 0.0299(5) Uani 1 1 d .
H6 H 0.3596 0.3061 0.9433 0.036 Uiso 1 1 calc R
C7 C 0.3329(2) 0.19136(13) 0.93674(12) 0.0223(5) Uani 1 1 d .
C8 C 0.36491(19) -0.05717(12) 0.73783(12) 0.0191(4) Uani 1 1 d .
C9 C 0.4485(2) 0.00260(13) 0.73091(13) 0.0245(5) Uani 1 1 d .
H9 H 0.4323 0.0505 0.7516 0.029 Uiso 1 1 calc R
C10 C 0.5553(2) -0.00765(15) 0.69384(14) 0.0319(6) Uani 1 1 d .
H10 H 0.6112 0.0336 0.6883 0.038 Uiso 1 1 calc R
C11 C 0.5813(2) -0.07733(16) 0.66489(15) 0.0361(6) Uani 1 1 d .
H11 H 0.6546 -0.0839 0.6393 0.043 Uiso 1 1 calc R
C12 C 0.5007(2) -0.13723(16) 0.67311(15) 0.0366(6) Uani 1 1 d .
H12 H 0.5196 -0.1854 0.6541 0.044 Uiso 1 1 calc R
C13 C 0.3921(2) -0.12755(13) 0.70892(14) 0.0282(5) Uani 1 1 d .
H13 H 0.3362 -0.1689 0.7138 0.034 Uiso 1 1 calc R
C14 C -0.1024(2) 0.08261(13) 0.88718(12) 0.0219(5) Uani 1 1 d .
C15 C -0.2291(2) 0.05793(14) 0.88879(13) 0.0276(5) Uani 1 1 d .
H15 H -0.2557 0.0103 0.8678 0.033 Uiso 1 1 calc R
C16 C -0.3163(2) 0.10258(16) 0.92086(14) 0.0339(6) Uani 1 1 d .
H16 H -0.4026 0.0859 0.9212 0.041 Uiso 1 1 calc R
C17 C -0.2772(3) 0.17094(15) 0.95200(15) 0.0385(7) Uani 1 1 d .
H17 H -0.3372 0.2017 0.9735 0.046 Uiso 1 1 calc R
C18 C -0.1520(3) 0.19545(15) 0.95243(15) 0.0384(6) Uani 1 1 d .
H18 H -0.1258 0.2424 0.9753 0.046 Uiso 1 1 calc R
C19 C -0.0633(2) 0.15185(14) 0.91959(14) 0.0298(5) Uani 1 1 d .
H19 H 0.0227 0.1691 0.9193 0.036 Uiso 1 1 calc R
C20 C 0.0889(2) -0.06480(12) 0.69502(12) 0.0199(4) Uani 1 1 d .
H20A H 0.1278 -0.0649 0.6471 0.024 Uiso 1 1 calc R
H20B H 0.0562 -0.1162 0.7028 0.024 Uiso 1 1 calc R
C21 C -0.0988(2) -0.00955(14) 0.61551(12) 0.0238(5) Uani 1 1 d .
C22 C -0.1754(2) 0.05408(15) 0.59791(14) 0.0317(6) Uani 1 1 d .
H22 H -0.1713 0.0948 0.6330 0.038 Uiso 1 1 calc R
C23 C -0.2573(3) 0.05817(18) 0.52937(16) 0.0433(7) Uani 1 1 d .
H23 H -0.3108 0.1011 0.5182 0.052 Uiso 1 1 calc R
C24 C -0.2616(3) 0.0002(2) 0.47714(15) 0.0509(9) Uani 1 1 d .
H24 H -0.3179 0.0031 0.4302 0.061 Uiso 1 1 calc R
C25 C -0.1845(3) -0.0613(2) 0.49330(15) 0.0510(9) Uani 1 1 d .
H25 H -0.1864 -0.1008 0.4570 0.061 Uiso 1 1 calc R
C26 C -0.1024(2) -0.06694(17) 0.56289(14) 0.0349(6) Uani 1 1 d .
H26 H -0.0495 -0.1102 0.5737 0.042 Uiso 1 1 calc R
C27 C -0.0906(2) -0.00935(13) 0.75358(11) 0.0213(4) Uani 1 1 d .
H27A H -0.1231 -0.0604 0.7627 0.026 Uiso 1 1 calc R
H27B H -0.1663 0.0242 0.7413 0.026 Uiso 1 1 calc R
C28 C 0.20118(19) -0.11818(12) 0.84550(13) 0.0214(4) Uani 1 1 d .
H28A H 0.2289 -0.1660 0.8239 0.026 Uiso 1 1 calc R
H28B H 0.2589 -0.1082 0.8938 0.026 Uiso 1 1 calc R
C29 C -0.0127(2) -0.18453(13) 0.83114(14) 0.0274(5) Uani 1 1 d .
C30 C -0.1404(3) -0.19189(15) 0.84734(16) 0.0354(6) Uani 1 1 d .
H30 H -0.1713 -0.1583 0.8824 0.042 Uiso 1 1 calc R
C31 C -0.2220(3) -0.24776(16) 0.81261(17) 0.0424(7) Uani 1 1 d .
H31 H -0.3074 -0.2518 0.8248 0.051 Uiso 1 1 calc R
C32 C -0.1814(3) -0.29708(15) 0.76103(16) 0.0395(7) Uani 1 1 d .
H32 H -0.2389 -0.3335 0.7359 0.047 Uiso 1 1 calc R
C33 C -0.0546(3) -0.29250(15) 0.74636(15) 0.0351(6) Uani 1 1 d .
H33 H -0.0244 -0.3274 0.7122 0.042 Uiso 1 1 calc R
C34 C 0.0286(2) -0.23786(14) 0.78075(14) 0.0310(5) Uani 1 1 d .
H34 H 0.1152 -0.2363 0.7701 0.037 Uiso 1 1 calc R
C35 C 0.0218(2) -0.06272(12) 0.90148(12) 0.0210(4) Uani 1 1 d .
H35A H 0.0814 -0.0537 0.9492 0.025 Uiso 1 1 calc R
H35B H -0.0643 -0.0752 0.9154 0.025 Uiso 1 1 calc R

loop_
_atom_site_aniso_label
_atom_site_aniso_U_11
_atom_site_aniso_U_22
_atom_site_aniso_U_33
_atom_site_aniso_U_23
_atom_site_aniso_U_13
_atom_site_aniso_U_12
Fe1 0.01766(15) 0.01798(16) 0.01549(14) 0.00020(11) 0.00109(11) 0.00000(12)
P1 0.0148(2) 0.0209(3) 0.0169(3) -0.0005(2) 0.00229(19) -0.0004(2)
P2 0.0180(3) 0.0207(3) 0.0161(2) -0.0012(2) 0.0039(2) 0.0011(2)
S1 0.0279(3) 0.0210(3) 0.0212(3) 0.0012(2) -0.0049(2) -0.0008(2)
S2 0.0286(3) 0.0185(3) 0.0226(3) 0.0002(2) 0.0009(2) -0.0010(2)
N1 0.0154(8) 0.0293(10) 0.0160(8) -0.0007(7) 0.0024(7) 0.0010(7)
N2 0.0184(9) 0.0212(10) 0.0251(9) -0.0023(7) 0.0076(7) -0.0015(7)
O1 0.0479(11) 0.0362(10) 0.0255(9) 0.0088(8) -0.0070(8) -0.0064(9)
C1 0.0246(11) 0.0240(12) 0.0210(11) -0.0018(9) 0.0019(9) -0.0021(9)
C2 0.0173(10) 0.0268(12) 0.0200(10) -0.0072(9) 0.0014(8) 0.0003(9)
C3 0.0207(11) 0.0367(14) 0.0240(12) -0.0023(10) 0.0019(9) 0.0036(10)
C4 0.0182(11) 0.0495(16) 0.0253(12) -0.0151(11) 0.0000(9) 0.0020(10)
C5 0.0264(12) 0.0369(15) 0.0381(14) -0.0190(11) 0.0022(10) -0.0014(11)
C6 0.0293(12) 0.0245(13) 0.0360(14) -0.0087(10) 0.0045(10) -0.0018(10)
C7 0.0187(10) 0.0247(12) 0.0238(11) -0.0057(9) 0.0044(8) -0.0006(9)
C8 0.0147(9) 0.0248(11) 0.0177(10) -0.0013(8) 0.0014(8) -0.0006(8)
C9 0.0191(11) 0.0267(12) 0.0281(11) -0.0033(10) 0.0054(9) -0.0029(9)
C10 0.0200(11) 0.0411(15) 0.0360(13) -0.0052(11) 0.0087(10) -0.0077(10)
C11 0.0206(12) 0.0525(18) 0.0374(14) -0.0087(13) 0.0118(10) -0.0006(11)
C12 0.0324(14) 0.0365(15) 0.0431(16) -0.0125(12) 0.0130(12) 0.0030(11)
C13 0.0250(12) 0.0263(13) 0.0346(13) -0.0057(10) 0.0092(10) -0.0036(10)
C14 0.0243(11) 0.0232(12) 0.0195(10) 0.0027(9) 0.0080(8) 0.0057(9)
C15 0.0253(12) 0.0327(13) 0.0258(12) 0.0041(10) 0.0074(9) 0.0049(10)
C16 0.0285(13) 0.0423(16) 0.0338(14) 0.0105(12) 0.0143(11) 0.0095(11)
C17 0.0468(16) 0.0360(15) 0.0383(15) 0.0078(12) 0.0255(13) 0.0168(13)
C18 0.0560(18) 0.0242(13) 0.0399(15) -0.0035(11) 0.0235(13) 0.0062(12)
C19 0.0350(13) 0.0271(13) 0.0297(13) -0.0005(10) 0.0129(10) 0.0010(10)
C20 0.0158(10) 0.0238(11) 0.0205(10) -0.0030(8) 0.0034(8) -0.0015(8)
C21 0.0157(10) 0.0382(14) 0.0176(10) 0.0039(9) 0.0028(8) -0.0045(9)
C22 0.0239(12) 0.0404(15) 0.0303(13) 0.0112(11) 0.0016(10) -0.0052(10)
C23 0.0263(13) 0.065(2) 0.0370(15) 0.0272(14) -0.0006(11) -0.0028(13)
C24 0.0256(14) 0.104(3) 0.0222(13) 0.0114(16) -0.0018(10) -0.0028(16)
C25 0.0311(14) 0.100(3) 0.0219(13) -0.0203(15) 0.0033(11) 0.0012(16)
C26 0.0211(11) 0.0572(18) 0.0262(12) -0.0114(12) 0.0024(9) 0.0035(11)
C27 0.0177(10) 0.0273(12) 0.0189(10) -0.0013(9) 0.0025(8) 0.0008(9)
C28 0.0178(10) 0.0214(11) 0.0254(11) 0.0014(9) 0.0046(8) -0.0003(8)
C29 0.0304(12) 0.0247(12) 0.0286(12) -0.0010(10) 0.0094(10) -0.0023(10)
C30 0.0349(14) 0.0333(14) 0.0412(15) -0.0112(12) 0.0167(12) -0.0080(11)
C31 0.0345(14) 0.0438(17) 0.0515(17) -0.0127(14) 0.0155(13) -0.0133(13)
C32 0.0373(15) 0.0341(15) 0.0484(17) -0.0118(13) 0.0103(13) -0.0101(12)
C33 0.0384(15) 0.0275(13) 0.0403(15) -0.0060(11) 0.0085(12) -0.0021(11)
C34 0.0261(12) 0.0310(14) 0.0369(14) -0.0022(11) 0.0074(10) -0.0008(10)
C35 0.0241(11) 0.0202(11) 0.0193(10) -0.0008(8) 0.0053(8) -0.0011(9)

loop_
_atom_type_symbol
_atom_type_description
_atom_type_scat_dispersion_real
_atom_type_scat_dispersion_imag
_atom_type_scat_source
C C 0.0033 0.0016 'International Tables Vol C Tables 4.2.6.8 and 6.1.1.4'
H H 0.0000 0.0000 'International Tables Vol C Tables 4.2.6.8 and 6.1.1.4'
N N 0.0061 0.0033 'International Tables Vol C Tables 4.2.6.8 and 6.1.1.4'
O O 0.0106 0.0060 'International Tables Vol C Tables 4.2.6.8 and 6.1.1.4'
P P 0.1023 0.0942 'International Tables Vol C Tables 4.2.6.8 and 6.1.1.4'
S S 0.1246 0.1234 'International Tables Vol C Tables 4.2.6.8 and 6.1.1.4'
Fe Fe 0.3463 0.8444 'International Tables Vol C Tables 4.2.6.8 and 6.1.1.4'

loop_
_geom_angle_atom_site_label_1
_geom_angle_atom_site_label_2
_geom_angle_atom_site_label_3
_geom_angle
_geom_angle_publ_flag
C1 FE1 P2 95.75(7) y
C1 FE1 S2 82.48(7) y
P2 FE1 S2 123.92(3) y
C1 FE1 P1 93.15(8) y
P2 FE1 P1 81.73(2) y
S2 FE1 P1 154.21(3) y
C1 FE1 S1 167.18(8) y
P2 FE1 S1 96.90(2) y
S2 FE1 S1 88.75(2) y
P1 FE1 S1 90.69(2) y
C8 P1 C28 105.83(10) y
C8 P1 C20 102.52(9) y
C28 P1 C20 102.33(10) y
C8 P1 FE1 116.65(7) y
C28 P1 FE1 114.81(8) y
C20 P1 FE1 113.04(7) y
C14 P2 C27 103.48(10) y
C14 P2 C35 102.7(1) y
C27 P2 C35 100.92(10) y
C14 P2 FE1 119.11(8) y
C27 P2 FE1 113.08(7) y
C35 P2 FE1 115.29(7) y
C2 S1 FE1 106.44(8) y
C7 S2 FE1 107.47(8) y
C21 N1 C20 116.36(17) y
C21 N1 C27 113.77(16) y
C20 N1 C27 115.21(17) y
C29 N2 C35 122.25(18) y
C29 N2 C28 122.52(18) y
C35 N2 C28 114.79(17) y
O1 C1 FE1 170.4(2) y
C7 C2 C3 119.1(2) y
C7 C2 S1 118.43(16) y
C3 C2 S1 122.46(18) y
C4 C3 C2 119.9(2) y
C4 C3 H3 120.1 ?
C2 C3 H3 120.1 ?
C3 C4 C5 120.8(2) y
C3 C4 H4 119.6 ?
C5 C4 H4 119.6 ?
C6 C5 C4 120.5(2) y
C6 C5 H5 119.8 ?
C4 C5 H5 119.8 ?
C5 C6 C7 119.4(2) y
C5 C6 H6 120.3 ?
C7 C6 H6 120.3 ?
C2 C7 C6 120.3(2) y
C2 C7 S2 118.68(16) y
C6 C7 S2 121.00(18) y
C9 C8 C13 119.2(2) y
C9 C8 P1 119.13(17) y
C13 C8 P1 121.41(17) y
C10 C9 C8 120.0(2) y
C10 C9 H9 120 ?
C8 C9 H9 120 ?
C11 C10 C9 120.5(2) y
C11 C10 H10 119.7 ?
C9 C10 H10 119.7 ?
C12 C11 C10 119.9(2) y
C12 C11 H11 120.1 ?
C10 C11 H11 120.1 ?
C11 C12 C13 120.3(2) y
C11 C12 H12 119.8 ?
C13 C12 H12 119.8 ?
C12 C13 C8 120.1(2) y
C12 C13 H13 120 ?
C8 C13 H13 120 ?
C19 C14 C15 119.5(2) y
C19 C14 P2 120.54(18) y
C15 C14 P2 119.97(18) y
C16 C15 C14 120.5(2) y
C16 C15 H15 119.8 ?
C14 C15 H15 119.8 ?
C17 C16 C15 119.7(2) y
C17 C16 H16 120.2 ?
C15 C16 H16 120.2 ?
C16 C17 C18 120.7(2) y
C16 C17 H17 119.7 ?
C18 C17 H17 119.7 ?
C17 C18 C19 120.5(3) y
C17 C18 H18 119.7 ?
C19 C18 H18 119.7 ?
C14 C19 C18 119.1(2) y
C14 C19 H19 120.4 ?
C18 C19 H19 120.4 ?
N1 C20 P1 111.43(14) y
N1 C20 H20A 109.3 ?
P1 C20 H20A 109.3 ?
N1 C20 H20B 109.3 ?
P1 C20 H20B 109.3 ?
H20A C20 H20B 108 ?
C26 C21 C22 119.2(2) y
C26 C21 N1 122.8(2) y
C22 C21 N1 118.0(2) y
C23 C22 C21 120.2(3) y
C23 C22 H22 119.9 ?
C21 C22 H22 119.9 ?
C24 C23 C22 120.4(3) y
C24 C23 H23 119.8 ?
C22 C23 H23 119.8 ?
C25 C24 C23 119.6(2) y
C25 C24 H24 120.2 ?
C23 C24 H24 120.2 ?
C24 C25 C26 120.8(3) y
C24 C25 H25 119.6 ?
C26 C25 H25 119.6 ?
C21 C26 C25 119.8(3) y
C21 C26 H26 120.1 ?
C25 C26 H26 120.1 ?
N1 C27 P2 112.58(14) y
N1 C27 H27A 109.1 ?
P2 C27 H27A 109.1 ?
N1 C27 H27B 109.1 ?
P2 C27 H27B 109.1 ?
H27A C27 H27B 107.8 ?
N2 C28 P1 110.88(14) y
N2 C28 H28A 109.5 ?
P1 C28 H28A 109.5 ?
N2 C28 H28B 109.5 ?
P1 C28 H28B 109.5 ?
H28A C28 H28B 108.1 ?
N2 C29 C34 121.1(2) y
N2 C29 C30 122.2(2) y
C34 C29 C30 116.7(2) y
C31 C30 C29 120.9(2) y
C31 C30 H30 119.5 ?
C29 C30 H30 119.5 ?
C32 C31 C30 121.3(3) y
C32 C31 H31 119.3 ?
C30 C31 H31 119.3 ?
C31 C32 C33 118.6(2) y
C31 C32 H32 120.7 ?
C33 C32 H32 120.7 ?
C34 C33 C32 121.0(2) y
C34 C33 H33 119.5 ?
C32 C33 H33 119.5 ?
C33 C34 C29 121.3(2) y
C33 C34 H34 119.4 ?
C29 C34 H34 119.4 ?
N2 C35 P2 111.37(14) y
N2 C35 H35A 109.4 ?
P2 C35 H35A 109.4 ?
N2 C35 H35B 109.4 ?
P2 C35 H35B 109.4 ?
H35A C35 H35B 108 ?

loop_
_geom_bond_atom_site_label_1
_geom_bond_atom_site_label_2
_geom_bond_distance
_geom_bond_publ_flag
Fe1 C1 1.767(2) y
Fe1 P2 2.1460(6) y
Fe1 S2 2.1706(6) y
Fe1 P1 2.1714(6) y
Fe1 S1 2.2100(6) y
P1 C8 1.819(2) y
P1 C28 1.867(2) y
P1 C20 1.874(2) y
P2 C14 1.823(2) y
P2 C27 1.858(2) y
P2 C35 1.870(2) y
S1 C2 1.736(2) y
S2 C7 1.734(2) y
N1 C21 1.432(3) y
N1 C20 1.454(3) y
N1 C27 1.472(3) y
N2 C29 1.403(3) y
N2 C35 1.447(3) y
N2 C28 1.456(3) y
O1 C1 1.151(3) y
C2 C7 1.405(3) y
C2 C3 1.410(3) y
C3 C4 1.380(3) y
C3 H3 0.95 ?
C4 C5 1.392(4) y
C4 H4 0.95 ?
C5 C6 1.383(3) y
C5 H5 0.95 ?
C6 C7 1.407(3) y
C6 H6 0.95 ?
C8 C9 1.391(3) y
C8 C13 1.395(3) y
C9 C10 1.383(3) y
C9 H9 0.95 ?
C10 C11 1.381(4) y
C10 H10 0.95 ?
C11 C12 1.377(4) y
C11 H11 0.95 ?
C12 C13 1.385(3) y
C12 H12 0.95 ?
C13 H13 0.95 ?
C14 C19 1.394(3) y
C14 C15 1.398(3) y
C15 C16 1.387(3) y
C15 H15 0.95 ?
C16 C17 1.371(4) y
C16 H16 0.95 ?
C17 C18 1.378(4) y
C17 H17 0.95 ?
C18 C19 1.395(3) y
C18 H18 0.95 ?
C19 H19 0.95 ?
C20 H20a 0.99 ?
C20 H20b 0.99 ?
C21 C26 1.377(3) y
C21 C22 1.394(3) y
C22 C23 1.385(3) y
C22 H22 0.95 ?
C23 C24 1.380(4) y
C23 H23 0.95 ?
C24 C25 1.363(4) y
C24 H24 0.95 ?
C25 C26 1.402(3) y
C25 H25 0.95 ?
C26 H26 0.95 ?
C27 H27a 0.99 ?
C27 H27b 0.99 ?
C28 H28a 0.99 ?
C28 H28b 0.99 ?
C29 C34 1.409(3) y
C29 C30 1.410(3) y
C30 C31 1.393(3) y
C30 H30 0.95 ?
C31 C32 1.374(4) y
C31 H31 0.95 ?
C32 C33 1.387(4) y
C32 H32 0.95 ?
C33 C34 1.386(3) y
C33 H33 0.95 ?
C34 H34 0.95 ?
C35 H35a 0.99 ?
C35 H35b 0.99 ?

loop_
_geom_torsion_atom_site_label_1
_geom_torsion_atom_site_label_2
_geom_torsion_atom_site_label_3
_geom_torsion_atom_site_label_4
_geom_torsion
_geom_torsion_publ_flag
C1 FE1 P1 C8 83.43(10) y
P2 FE1 P1 C8 178.79(8) y
S2 FE1 P1 C8 4.22(10) y
S1 FE1 P1 C8 -84.34(8) y
C1 FE1 P1 C28 -151.96(10) y
P2 FE1 P1 C28 -56.60(7) y
S2 FE1 P1 C28 128.84(9) y
S1 FE1 P1 C28 40.28(8) y
C1 FE1 P1 C20 -35.07(11) y
P2 FE1 P1 C20 60.29(8) y
S2 FE1 P1 C20 -114.27(9) y
S1 FE1 P1 C20 157.17(8) y
C1 FE1 P2 C14 -88.52(11) y
S2 FE1 P2 C14 -3.73(9) y
P1 FE1 P2 C14 179.12(8) y
S1 FE1 P2 C14 89.42(8) y
C1 FE1 P2 C27 33.30(11) y
S2 FE1 P2 C27 118.09(8) y
P1 FE1 P2 C27 -59.06(8) y
S1 FE1 P2 C27 -148.76(8) y
C1 FE1 P2 C35 148.71(11) y
S2 FE1 P2 C35 -126.50(8) y
P1 FE1 P2 C35 56.35(8) y
S1 FE1 P2 C35 -33.35(8) y
C1 FE1 S1 C2 50.8(4) y
P2 FE1 S1 C2 -119.87(8) y
S2 FE1 S1 C2 4.16(8) y
P1 FE1 S1 C2 158.38(8) y
C1 FE1 S2 C7 -174.62(11) y
P2 FE1 S2 C7 93.48(8) y
P1 FE1 S2 C7 -93.0(1) y
S1 FE1 S2 C7 -3.99(8) y
P2 FE1 C1 O1 142.2(13) y
S2 FE1 C1 O1 18.7(13) y
P1 FE1 C1 O1 -135.8(13) y
S1 FE1 C1 O1 -28.5(16) y
FE1 S1 C2 C7 -3.61(19) y
FE1 S1 C2 C3 177.33(17) y
C7 C2 C3 C4 0.3(3) y
S1 C2 C3 C4 179.30(18) y
C2 C3 C4 C5 0.0(4) y
C3 C4 C5 C6 -0.2(4) y
C4 C5 C6 C7 0.0(4) y
C3 C2 C7 C6 -0.4(3) y
S1 C2 C7 C6 -179.52(18) y
C3 C2 C7 S2 179.54(16) y
S1 C2 C7 S2 0.5(3) y
C5 C6 C7 C2 0.3(3) y
C5 C6 C7 S2 -179.65(18) y
FE1 S2 C7 C2 3.0(2) y
FE1 S2 C7 C6 -177.00(17) y
C28 P1 C8 C9 -135.80(18) y
C20 P1 C8 C9 117.33(18) y
FE1 P1 C8 C9 -6.7(2) y
C28 P1 C8 C13 49.6(2) y
C20 P1 C8 C13 -57.3(2) y
FE1 P1 C8 C13 178.67(16) y
C13 C8 C9 C10 1.7(3) y
P1 C8 C9 C10 -172.98(17) y
C8 C9 C10 C11 -1.3(4) y
C9 C10 C11 C12 -0.2(4) y
C10 C11 C12 C13 1.3(4) y
C11 C12 C13 C8 -0.9(4) y
C9 C8 C13 C12 -0.6(3) y
P1 C8 C13 C12 173.96(19) y
C27 P2 C14 C19 -137.14(19) y
C35 P2 C14 C19 118.16(19) y
FE1 P2 C14 C19 -10.6(2) y
C27 P2 C14 C15 42.2(2) y
C35 P2 C14 C15 -62.5(2) y
FE1 P2 C14 C15 168.74(15) y
C19 C14 C15 C16 1.4(3) y
P2 C14 C15 C16 -177.98(18) y
C14 C15 C16 C17 -0.8(4) y
C15 C16 C17 C18 -0.6(4) y
C16 C17 C18 C19 1.5(4) y
C15 C14 C19 C18 -0.6(3) y
P2 C14 C19 C18 178.81(19) y
C17 C18 C19 C14 -0.9(4) y
C21 N1 C20 P1 160.45(15) y
C27 N1 C20 P1 -62.6(2) y
C8 P1 C20 N1 -139.28(16) y
C28 P1 C20 N1 111.17(16) y
FE1 P1 C20 N1 -12.86(17) y
C20 N1 C21 C26 18.9(3) y
C27 N1 C21 C26 -118.6(2) y
C20 N1 C21 C22 -160.5(2) y
C27 N1 C21 C22 62.0(3) y
C26 C21 C22 C23 2.2(4) y
N1 C21 C22 C23 -178.4(2) y
C21 C22 C23 C24 -1.6(4) y
C22 C23 C24 C25 -0.1(4) y
C23 C24 C25 C26 1.1(5) y
C22 C21 C26 C25 -1.2(4) y
N1 C21 C26 C25 179.4(2) y
C24 C25 C26 C21 -0.4(4) y
C21 N1 C27 P2 -157.54(16) y
C20 N1 C27 P2 64.4(2) y
C14 P2 C27 N1 141.71(16) y
C35 P2 C27 N1 -112.24(16) y
FE1 P2 C27 N1 11.48(18) y
C29 N2 C28 P1 106.1(2) y
C35 N2 C28 P1 -66.4(2) y
C8 P1 C28 N2 -160.78(15) y
C20 P1 C28 N2 -53.77(17) y
FE1 P1 C28 N2 69.08(16) y
C35 N2 C29 C34 168.6(2) y
C28 N2 C29 C34 -3.4(3) y
C35 N2 C29 C30 -8.9(3) y
C28 N2 C29 C30 179.1(2) y
N2 C29 C30 C31 175.4(2) y
C34 C29 C30 C31 -2.2(4) y
C29 C30 C31 C32 -0.6(5) y
C30 C31 C32 C33 2.8(5) y
C31 C32 C33 C34 -2.2(4) y
C32 C33 C34 C29 -0.7(4) y
N2 C29 C34 C33 -174.8(2) y
C30 C29 C34 C33 2.9(4) y
C29 N2 C35 P2 -106.4(2) y
C28 N2 C35 P2 66.1(2) y
C14 P2 C35 N2 159.84(15) y
C27 P2 C35 N2 53.17(17) y
FE1 P2 C35 N2 -69.02(16) y
